data_4342452
loop_
_publ_author_name
'Chamayou, Anne-Christine'
'Makhloufi, Gamall'
'Nafie, Laurence A.'
'Janiak, Christoph'
'L\"udeke, Steffen'

_publ_section_title
;
 Solvation-Induced Helicity Inversion of Pseudotetrahedral Chiral
 Copper(II) Complexes.
;
_journal_issue 5
_journal_name_full 'Inorganic chemistry'
_journal_page_first 2193
_journal_paper_doi 10.1021/ic502661u
_journal_volume 54
_journal_year 2015
_chemical_absolute_configuration rmad
_chemical_formula_moiety 'C30 H28 Cu N2 O2'
_chemical_formula_sum 'C30 H28 Cu N2 O2'
_chemical_formula_weight 512.08
_chemical_name_systematic
; 
\L-Bis{(S)-N-(1-phenylethyl)salicylaldiminato-
\k^2^N,O}copper(II)
;
_space_group_IT_number 19
_symmetry_cell_setting orthorhombic
_symmetry_space_group_name_Hall 'P 2ac 2ab'
_symmetry_space_group_name_H-M 'P 21 21 21'
_atom_sites_solution_hydrogens geom
_atom_sites_solution_primary direct
_atom_sites_solution_secondary difmap
_audit_creation_method SHELXL-97
_cell_angle_alpha 90.00
_cell_angle_beta 90.00
_cell_angle_gamma 90.00
_cell_formula_units_Z 4
_cell_length_a 8.8232(18)
_cell_length_b 16.287(3)
_cell_length_c 17.655(4)
_cell_measurement_reflns_used 5007
_cell_measurement_temperature 203(2)
_cell_measurement_theta_max 27.02
_cell_measurement_theta_min 2.58
_cell_volume 2537.1(9)
_computing_cell_refinement 'SAINT (Bruker, 2006)'
_computing_data_collection 'APEX2 (Bruker, 2006)'
_computing_data_reduction SAINT
_computing_molecular_graphics 'DIAMOND (Crystal Impact, 2006)'
_computing_structure_refinement 'SHELXL-97 (Sheldrick, 1997)'
_computing_structure_solution 'SHELXS-97 (Sheldrick, 1997)'
_diffrn_ambient_temperature 203(2)
_diffrn_measured_fraction_theta_full 1.000
_diffrn_measured_fraction_theta_max 1.000
_diffrn_measurement_device_type 'Bruker APEX II CCD area detector'
_diffrn_measurement_method '\w scans'
_diffrn_radiation_monochromator graphite
_diffrn_radiation_source 'fine-focus sealed tube'
_diffrn_radiation_type MoK\a
_diffrn_radiation_wavelength 0.71073
_diffrn_reflns_av_R_equivalents 0.0416
_diffrn_reflns_av_sigmaI/netI 0.0367
_diffrn_reflns_limit_h_max 11
_diffrn_reflns_limit_h_min -11
_diffrn_reflns_limit_k_max 21
_diffrn_reflns_limit_k_min -21
_diffrn_reflns_limit_l_max 23
_diffrn_reflns_limit_l_min -23
_diffrn_reflns_number 34590
_diffrn_reflns_theta_full 28.20
_diffrn_reflns_theta_max 28.20
_diffrn_reflns_theta_min 1.70
_exptl_absorpt_coefficient_mu 0.890
_exptl_absorpt_correction_T_max 0.9100
_exptl_absorpt_correction_T_min 0.6938
_exptl_absorpt_correction_type multi-scan
_exptl_absorpt_process_details '(<i>SADABS</i>; Sheldrick, 1996)'
_exptl_crystal_colour dark-green
_exptl_crystal_density_diffrn 1.341
_exptl_crystal_density_method 'not measured'
_exptl_crystal_description isomorphic
_exptl_crystal_F_000 1068
_exptl_crystal_size_max 0.44
_exptl_crystal_size_mid 0.23
_exptl_crystal_size_min 0.11
_refine_diff_density_max 0.192
_refine_diff_density_min -0.329
_refine_diff_density_rms 0.053
_refine_ls_abs_structure_details 'Flack H D (1983), Acta Cryst. A39, 876-881'
_refine_ls_abs_structure_Flack -0.001(8)
_refine_ls_extinction_method none
_refine_ls_goodness_of_fit_ref 1.040
_refine_ls_hydrogen_treatment constr
_refine_ls_matrix_type full
_refine_ls_number_parameters 316
_refine_ls_number_reflns 6252
_refine_ls_number_restraints 0
_refine_ls_restrained_S_all 1.040
_refine_ls_R_factor_all 0.0321
_refine_ls_R_factor_gt 0.0267
_refine_ls_shift/su_max 0.001
_refine_ls_shift/su_mean 0.000
_refine_ls_structure_factor_coef Fsqd
_refine_ls_weighting_details 'calc w=1/[\s^2^(Fo^2^)+(0.0294P)^2^+0.1979P] where P=(Fo^2^+2Fc^2^)/3'
_refine_ls_weighting_scheme calc
_refine_ls_wR_factor_gt 0.0612
_refine_ls_wR_factor_ref 0.0633
_reflns_number_gt 5691
_reflns_number_total 6252
_reflns_threshold_expression >2sigma(I)
_cod_data_source_file ic502661u_si_002.cif
_cod_data_source_block annp
_cod_depositor_comments
;
The following automatic conversions were performed:

'_symmetry_cell_setting' value 'Orthorhombic' changed to
'orthorhombic' according to
/usr/data/users/saulius/crontab/automatic-downloads/rss-feeds/ACS/lib/dictionaries/cif_core.dic
dictionary named 'cif_core.dic' version 2.4.2 from 2011-04-26.

'_exptl_absorpt_correction_type' value 'Multi-scan' changed to
'multi-scan' according to
/usr/data/users/saulius/crontab/automatic-downloads/rss-feeds/ACS/lib/dictionaries/cif_core.dic
dictionary named 'cif_core.dic' version 2.4.2 from 2011-04-26.

Automatic conversion script
Id: cif_fix_values 3008 2015-01-20 13:52:24Z robertas 

 Adding full bibliography for 4342448--4342455.cif.
;
_cod_database_code 4342452

loop_
_symmetry_equiv_pos_as_xyz
'x, y, z'
'-x+1/2, -y, z+1/2'
'-x, y+1/2, -z+1/2'
'x+1/2, -y+1/2, -z'

loop_
_atom_site_label
_atom_site_type_symbol
_atom_site_fract_x
_atom_site_fract_y
_atom_site_fract_z
_atom_site_U_iso_or_equiv
_atom_site_adp_type
_atom_site_occupancy
_atom_site_symmetry_multiplicity
_atom_site_calc_flag
_atom_site_refinement_flags
Cu Cu 0.71819(2) 0.765290(12) 0.799407(11) 0.02461(6) Uani 1 1 d .
O1 O 0.81741(15) 0.82598(8) 0.72245(7) 0.0357(3) Uani 1 1 d .
O2 O 0.71900(17) 0.68919(7) 0.88028(7) 0.0327(3) Uani 1 1 d .
N1 N 0.70162(17) 0.86018(8) 0.86846(8) 0.0265(3) Uani 1 1 d .
N2 N 0.62945(16) 0.68625(8) 0.72745(8) 0.0253(3) Uani 1 1 d .
C1 C 0.87390(19) 0.90080(11) 0.72805(10) 0.0294(4) Uani 1 1 d .
C2 C 0.9646(2) 0.92994(13) 0.66794(12) 0.0371(4) Uani 1 1 d .
H2A H 0.9818 0.8961 0.6257 0.045 Uiso 1 1 calc R
C3 C 1.0283(2) 1.00727(14) 0.67020(13) 0.0433(5) Uani 1 1 d .
H3A H 1.0895 1.0249 0.6298 0.052 Uiso 1 1 calc R
C4 C 1.0038(3) 1.05931(14) 0.73082(14) 0.0509(6) Uani 1 1 d .
H4A H 1.0470 1.1121 0.7316 0.061 Uiso 1 1 calc R
C5 C 0.9155(2) 1.03269(12) 0.78986(14) 0.0435(5) Uani 1 1 d .
H5A H 0.8975 1.0682 0.8309 0.052 Uiso 1 1 calc R
C6 C 0.85101(19) 0.95328(10) 0.79053(11) 0.0312(4) Uani 1 1 d .
C7 C 0.7611(2) 0.93089(10) 0.85583(11) 0.0318(4) Uani 1 1 d .
H7A H 0.7447 0.9719 0.8924 0.038 Uiso 1 1 calc R
C8 C 0.5970(2) 0.84706(11) 0.93353(10) 0.0308(4) Uani 1 1 d .
H8A H 0.6287 0.7960 0.9594 0.037 Uiso 1 1 calc R
C9 C 0.5941(3) 0.91521(13) 0.99255(12) 0.0456(5) Uani 1 1 d .
H9A H 0.6954 0.9233 1.0126 0.068 Uiso 1 1 calc R
H9B H 0.5261 0.9000 1.0334 0.068 Uiso 1 1 calc R
H9C H 0.5590 0.9657 0.9693 0.068 Uiso 1 1 calc R
C10 C 0.4405(2) 0.83189(11) 0.89957(10) 0.0303(4) Uani 1 1 d .
C11 C 0.3723(2) 0.89179(13) 0.85532(12) 0.0412(5) Uani 1 1 d .
H11A H 0.4224 0.9420 0.8473 0.049 Uiso 1 1 calc R
C12 C 0.2318(3) 0.87884(15) 0.82290(14) 0.0516(6) Uani 1 1 d .
H12A H 0.1865 0.9201 0.7934 0.062 Uiso 1 1 calc R
C13 C 0.1586(3) 0.80545(16) 0.83393(15) 0.0536(6) Uani 1 1 d .
H13A H 0.0632 0.7965 0.8118 0.064 Uiso 1 1 calc R
C14 C 0.2248(2) 0.74483(14) 0.87737(13) 0.0510(5) Uani 1 1 d .
H14A H 0.1748 0.6945 0.8846 0.061 Uiso 1 1 calc R
C15 C 0.3654(2) 0.75828(13) 0.91046(11) 0.0382(4) Uani 1 1 d .
H15A H 0.4099 0.7171 0.9404 0.046 Uiso 1 1 calc R
C21 C 0.6478(2) 0.61924(10) 0.88487(10) 0.0276(4) Uani 1 1 d .
C22 C 0.6416(2) 0.57817(12) 0.95567(11) 0.0352(4) Uani 1 1 d .
H22A H 0.6863 0.6026 0.9984 0.042 Uiso 1 1 calc R
C23 C 0.5713(2) 0.50330(13) 0.96265(12) 0.0430(5) Uani 1 1 d .
H23A H 0.5695 0.4772 1.0101 0.052 Uiso 1 1 calc R
C24 C 0.5027(3) 0.46522(13) 0.90090(13) 0.0483(5) Uani 1 1 d .
H24A H 0.4565 0.4136 0.9063 0.058 Uiso 1 1 calc R
C25 C 0.5035(2) 0.50398(13) 0.83244(12) 0.0405(5) Uani 1 1 d .
H25A H 0.4559 0.4788 0.7908 0.049 Uiso 1 1 calc R
C26 C 0.5744(2) 0.58137(10) 0.82251(10) 0.0282(4) Uani 1 1 d .
C27 C 0.5719(2) 0.61708(11) 0.74821(10) 0.0281(4) Uani 1 1 d .
H27A H 0.5226 0.5865 0.7103 0.034 Uiso 1 1 calc R
C28 C 0.6233(2) 0.70660(11) 0.64451(10) 0.0284(4) Uani 1 1 d .
H28A H 0.6502 0.7654 0.6397 0.034 Uiso 1 1 calc R
C29 C 0.7474(2) 0.65807(14) 0.60444(11) 0.0408(5) Uani 1 1 d .
H29A H 0.8440 0.6689 0.6286 0.061 Uiso 1 1 calc R
H29B H 0.7522 0.6746 0.5517 0.061 Uiso 1 1 calc R
H29C H 0.7248 0.5999 0.6075 0.061 Uiso 1 1 calc R
C30 C 0.46489(19) 0.69705(10) 0.61258(10) 0.0266(3) Uani 1 1 d .
C31 C 0.3446(2) 0.73832(13) 0.64615(12) 0.0406(4) Uani 1 1 d .
H31A H 0.3623 0.7704 0.6895 0.049 Uiso 1 1 calc R
C32 C 0.1987(2) 0.73317(14) 0.61685(13) 0.0475(5) Uani 1 1 d .
H32A H 0.1184 0.7609 0.6407 0.057 Uiso 1 1 calc R
C33 C 0.1719(2) 0.68670(13) 0.55188(13) 0.0427(5) Uani 1 1 d .
H33A H 0.0737 0.6833 0.5315 0.051 Uiso 1 1 calc R
C34 C 0.2889(3) 0.64634(13) 0.51826(12) 0.0438(5) Uani 1 1 d .
H34A H 0.2710 0.6150 0.4744 0.053 Uiso 1 1 calc R
C35 C 0.4351(2) 0.65081(12) 0.54800(11) 0.0338(4) Uani 1 1 d .
H35A H 0.5145 0.6223 0.5241 0.041 Uiso 1 1 calc R

loop_
_atom_site_aniso_label
_atom_site_aniso_U_11
_atom_site_aniso_U_22
_atom_site_aniso_U_33
_atom_site_aniso_U_23
_atom_site_aniso_U_13
_atom_site_aniso_U_12
Cu 0.02728(9) 0.02289(9) 0.02366(10) -0.00172(8) -0.00043(8) -0.00353(8)
O1 0.0438(7) 0.0333(6) 0.0299(7) -0.0036(5) 0.0058(5) -0.0156(5)
O2 0.0418(6) 0.0264(6) 0.0299(6) 0.0011(5) -0.0087(6) -0.0016(6)
N1 0.0275(7) 0.0275(7) 0.0246(7) -0.0023(5) 0.0002(6) 0.0003(6)
N2 0.0289(7) 0.0250(7) 0.0219(7) -0.0007(5) -0.0010(6) -0.0015(6)
C1 0.0257(8) 0.0323(9) 0.0302(9) 0.0043(7) -0.0055(7) -0.0067(7)
C2 0.0346(10) 0.0484(11) 0.0284(10) 0.0078(8) -0.0058(8) -0.0107(8)
C3 0.0371(10) 0.0524(13) 0.0404(12) 0.0219(11) -0.0098(9) -0.0170(9)
C4 0.0538(12) 0.0351(11) 0.0637(16) 0.0156(11) -0.0091(12) -0.0181(9)
C5 0.0506(11) 0.0298(9) 0.0500(13) 0.0006(9) -0.0051(11) -0.0092(8)
C6 0.0304(8) 0.0265(8) 0.0368(11) 0.0027(8) -0.0048(8) -0.0047(6)
C7 0.0342(10) 0.0263(8) 0.0348(10) -0.0058(7) -0.0022(7) -0.0001(7)
C8 0.0374(10) 0.0308(9) 0.0242(9) -0.0018(7) 0.0044(7) 0.0040(7)
C9 0.0606(14) 0.0432(11) 0.0329(11) -0.0084(9) 0.0054(10) 0.0037(10)
C10 0.0308(8) 0.0350(9) 0.0251(9) 0.0029(7) 0.0069(7) 0.0059(7)
C11 0.0380(10) 0.0425(11) 0.0432(12) 0.0153(9) 0.0065(9) 0.0053(9)
C12 0.0386(10) 0.0637(13) 0.0526(14) 0.0240(11) 0.0001(10) 0.0078(10)
C13 0.0325(10) 0.0729(16) 0.0556(15) 0.0134(12) -0.0031(10) 0.0009(10)
C14 0.0382(9) 0.0524(13) 0.0624(14) 0.0100(10) 0.0047(10) -0.0084(10)
C15 0.0333(9) 0.0390(10) 0.0422(11) 0.0107(9) 0.0055(8) 0.0032(8)
C21 0.0282(8) 0.0260(8) 0.0287(9) 0.0009(7) 0.0008(7) 0.0053(7)
C22 0.0396(10) 0.0385(10) 0.0276(10) 0.0059(8) -0.0025(8) 0.0043(8)
C23 0.0491(12) 0.0454(11) 0.0346(11) 0.0146(10) 0.0064(10) 0.0012(9)
C24 0.0572(13) 0.0360(10) 0.0518(14) 0.0103(10) 0.0098(11) -0.0129(9)
C25 0.0462(11) 0.0385(11) 0.0367(11) 0.0011(9) 0.0031(9) -0.0139(9)
C26 0.0291(8) 0.0265(8) 0.0289(10) 0.0011(7) 0.0031(7) -0.0013(6)
C27 0.0327(9) 0.0266(8) 0.0252(9) -0.0041(7) -0.0009(7) -0.0061(7)
C28 0.0333(9) 0.0293(8) 0.0226(9) -0.0001(7) -0.0006(7) -0.0051(7)
C29 0.0323(11) 0.0630(12) 0.0271(10) 0.0036(9) 0.0027(7) 0.0029(8)
C30 0.0323(8) 0.0223(8) 0.0253(9) 0.0028(7) -0.0012(7) -0.0018(6)
C31 0.0441(10) 0.0359(9) 0.0417(11) -0.0081(9) 0.0001(8) 0.0061(9)
C32 0.0370(10) 0.0447(10) 0.0608(14) 0.0041(11) 0.0038(9) 0.0109(10)
C33 0.0351(10) 0.0499(12) 0.0431(12) 0.0132(10) -0.0094(9) -0.0050(8)
C34 0.0417(10) 0.0567(12) 0.0332(10) -0.0015(9) -0.0066(10) -0.0085(10)
C35 0.0339(9) 0.0393(10) 0.0282(10) -0.0042(8) -0.0013(8) -0.0025(8)

loop_
_atom_type_symbol
_atom_type_description
_atom_type_scat_dispersion_real
_atom_type_scat_dispersion_imag
_atom_type_scat_source
C C 0.0033 0.0016 'International Tables Vol C Tables 4.2.6.8 and 6.1.1.4'
H H 0.0000 0.0000 'International Tables Vol C Tables 4.2.6.8 and 6.1.1.4'
N N 0.0061 0.0033 'International Tables Vol C Tables 4.2.6.8 and 6.1.1.4'
O O 0.0106 0.0060 'International Tables Vol C Tables 4.2.6.8 and 6.1.1.4'
Cu Cu 0.3201 1.2651 'International Tables Vol C Tables 4.2.6.8 and 6.1.1.4'

loop_
_geom_angle_atom_site_label_1
_geom_angle_atom_site_label_2
_geom_angle_atom_site_label_3
_geom_angle
O2 Cu O1 151.86(6)
O2 Cu N2 93.44(6)
O1 Cu N2 93.56(6)
O2 Cu N1 92.70(6)
O1 Cu N1 93.94(6)
N2 Cu N1 151.66(6)
C1 O1 Cu 127.04(12)
C21 O2 Cu 128.17(12)
C7 N1 C8 121.04(15)
C7 N1 Cu 124.35(13)
C8 N1 Cu 114.21(11)
C27 N2 C28 117.11(14)
C27 N2 Cu 122.97(12)
C28 N2 Cu 119.90(11)
O1 C1 C6 124.33(16)
O1 C1 C2 117.92(18)
C6 C1 C2 117.75(16)
C3 C2 C1 121.1(2)
C3 C2 H2A 119.5
C1 C2 H2A 119.5
C2 C3 C4 121.2(2)
C2 C3 H3A 119.4
C4 C3 H3A 119.4
C5 C4 C3 118.90(19)
C5 C4 H4A 120.6
C3 C4 H4A 120.6
C4 C5 C6 121.6(2)
C4 C5 H5A 119.2
C6 C5 H5A 119.2
C1 C6 C5 119.37(19)
C1 C6 C7 123.33(15)
C5 C6 C7 117.28(18)
N1 C7 C6 126.04(16)
N1 C7 H7A 117.0
C6 C7 H7A 117.0
N1 C8 C9 115.70(16)
N1 C8 C10 106.33(14)
C9 C8 C10 111.84(16)
N1 C8 H8A 107.5
C9 C8 H8A 107.5
C10 C8 H8A 107.5
C8 C9 H9A 109.5
C8 C9 H9B 109.5
H9A C9 H9B 109.5
C8 C9 H9C 109.5
H9A C9 H9C 109.5
H9B C9 H9C 109.5
C15 C10 C11 118.69(18)
C15 C10 C8 121.28(16)
C11 C10 C8 120.01(17)
C12 C11 C10 121.0(2)
C12 C11 H11A 119.5
C10 C11 H11A 119.5
C13 C12 C11 119.7(2)
C13 C12 H12A 120.1
C11 C12 H12A 120.1
C12 C13 C14 120.2(2)
C12 C13 H13A 119.9
C14 C13 H13A 119.9
C13 C14 C15 119.9(2)
C13 C14 H14A 120.0
C15 C14 H14A 120.0
C10 C15 C14 120.41(19)
C10 C15 H15A 119.8
C14 C15 H15A 119.8
O2 C21 C26 123.50(16)
O2 C21 C22 119.02(17)
C26 C21 C22 117.48(16)
C23 C22 C21 120.98(19)
C23 C22 H22A 119.5
C21 C22 H22A 119.5
C22 C23 C24 121.43(19)
C22 C23 H23A 119.3
C24 C23 H23A 119.3
C25 C24 C23 119.04(19)
C25 C24 H24A 120.5
C23 C24 H24A 120.5
C24 C25 C26 121.6(2)
C24 C25 H25A 119.2
C26 C25 H25A 119.2
C25 C26 C21 119.47(17)
C25 C26 C27 117.80(17)
C21 C26 C27 122.70(16)
N2 C27 C26 127.45(16)
N2 C27 H27A 116.3
C26 C27 H27A 116.3
N2 C28 C30 111.93(14)
N2 C28 C29 108.16(15)
C30 C28 C29 115.89(15)
N2 C28 H28A 106.8
C30 C28 H28A 106.8
C29 C28 H28A 106.8
C28 C29 H29A 109.5
C28 C29 H29B 109.5
H29A C29 H29B 109.5
C28 C29 H29C 109.5
H29A C29 H29C 109.5
H29B C29 H29C 109.5
C31 C30 C35 117.88(17)
C31 C30 C28 119.75(16)
C35 C30 C28 122.31(16)
C30 C31 C32 121.31(19)
C30 C31 H31A 119.3
C32 C31 H31A 119.3
C31 C32 C33 119.74(19)
C31 C32 H32A 120.1
C33 C32 H32A 120.1
C34 C33 C32 119.49(19)
C34 C33 H33A 120.3
C32 C33 H33A 120.3
C33 C34 C35 120.84(19)
C33 C34 H34A 119.6
C35 C34 H34A 119.6
C30 C35 C34 120.74(18)
C30 C35 H35A 119.6
C34 C35 H35A 119.6

loop_
_geom_bond_atom_site_label_1
_geom_bond_atom_site_label_2
_geom_bond_distance
Cu O2 1.8908(12)
Cu O1 1.8945(13)
Cu N2 1.9709(14)
Cu N1 1.9739(14)
O1 C1 1.320(2)
O2 C21 1.304(2)
N1 C7 1.285(2)
N1 C8 1.489(2)
N2 C27 1.289(2)
N2 C28 1.502(2)
C1 C6 1.410(3)
C1 C2 1.411(3)
C2 C3 1.380(3)
C2 H2A 0.9400
C3 C4 1.382(3)
C3 H3A 0.9400
C4 C5 1.372(3)
C4 H4A 0.9400
C5 C6 1.413(2)
C5 H5A 0.9400
C6 C7 1.446(3)
C7 H7A 0.9400
C8 C9 1.523(3)
C8 C10 1.525(3)
C8 H8A 0.9900
C9 H9A 0.9700
C9 H9B 0.9700
C9 H9C 0.9700
C10 C15 1.383(3)
C10 C11 1.387(3)
C11 C12 1.382(3)
C11 H11A 0.9400
C12 C13 1.372(3)
C12 H12A 0.9400
C13 C14 1.380(3)
C13 H13A 0.9400
C14 C15 1.389(3)
C14 H14A 0.9400
C15 H15A 0.9400
C21 C26 1.418(3)
C21 C22 1.419(3)
C22 C23 1.374(3)
C22 H22A 0.9400
C23 C24 1.393(3)
C23 H23A 0.9400
C24 C25 1.364(3)
C24 H24A 0.9400
C25 C26 1.418(3)
C25 H25A 0.9400
C26 C27 1.435(2)
C27 H27A 0.9400
C28 C30 1.515(2)
C28 C29 1.525(3)
C28 H28A 0.9900
C29 H29A 0.9700
C29 H29B 0.9700
C29 H29C 0.9700
C30 C31 1.389(3)
C30 C35 1.391(3)
C31 C32 1.390(3)
C31 H31A 0.9400
C32 C33 1.395(3)
C32 H32A 0.9400
C33 C34 1.361(3)
C33 H33A 0.9400
C34 C35 1.395(3)
C34 H34A 0.9400
C35 H35A 0.9400
